data_7238316
loop_
_publ_author_name
'Constable, Edwin C.'
'Housecroft, Catherine E.'
'Price, Jason R.'
'Zampese, Jennifer A.'

_publ_section_title
;
 When five are six: the myth of five-coordinate copper(ii) in
 supramolecular chemistry
;
_journal_issue 10
_journal_name_full CrystEngComm
_journal_page_first 3163
_journal_paper_doi 10.1039/c0ce00019a
_journal_volume 12
_journal_year 2010
_chemical_formula_moiety '2(C31 H23 Cu N5), 4(F6 P), 2(C H3 N O2), H2 O'
_chemical_formula_sum 'C64 H54 Cu2 F24 N12 O5 P4'
_chemical_formula_weight 1778.18
_space_group_IT_number 14
_space_group_name_Hall '-P 2yn'
_space_group_name_H-M_alt 'P 1 21/n 1'
_symmetry_cell_setting monoclinic
_symmetry_space_group_name_Hall '-P 2yn'
_symmetry_space_group_name_H-M 'P 1 21/n 1'
_atom_sites_solution_hydrogens geom
_atom_sites_solution_primary direct
_atom_sites_solution_secondary difmap
_audit_creation_method SHELXL-97
_cell_angle_alpha 90.00
_cell_angle_beta 94.78(3)
_cell_angle_gamma 90.00
_cell_formula_units_Z 2
_cell_length_a 8.3566(17)
_cell_length_b 29.699(6)
_cell_length_c 14.607(3)
_cell_measurement_reflns_used 4611
_cell_measurement_temperature 223(2)
_cell_measurement_theta_max 49.08
_cell_measurement_theta_min 5.45
_cell_volume 3612.6(13)
_computing_cell_refinement 'Stoe IPDS'
_computing_data_collection 'Stoe IPDS'
_computing_data_reduction 'Stoe IPDS'
_computing_molecular_graphics 'Bruker SHELXTL'
_computing_publication_material 'Bruker SHELXTL'
_computing_structure_refinement 'SHELXL-97 (Sheldrick, 1997)'
_computing_structure_solution 'SHELXS-97 (Sheldrick, 1990)'
_diffrn_ambient_temperature 223(2)
_diffrn_measured_fraction_theta_full 0.991
_diffrn_measured_fraction_theta_max 0.991
_diffrn_measurement_device_type 'Stoe IPDS'
_diffrn_measurement_method '\w scans'
_diffrn_radiation_monochromator graphite
_diffrn_radiation_source 'fine-focus sealed tube'
_diffrn_radiation_type MoK\a
_diffrn_radiation_wavelength 0.71073
_diffrn_reflns_av_R_equivalents 0.1356
_diffrn_reflns_av_sigmaI/netI 0.0696
_diffrn_reflns_limit_h_max 11
_diffrn_reflns_limit_h_min -11
_diffrn_reflns_limit_k_max 39
_diffrn_reflns_limit_k_min -39
_diffrn_reflns_limit_l_max 19
_diffrn_reflns_limit_l_min -19
_diffrn_reflns_number 41695
_diffrn_reflns_theta_full 28.50
_diffrn_reflns_theta_max 28.50
_diffrn_reflns_theta_min 2.49
_exptl_absorpt_coefficient_mu 0.797
_exptl_absorpt_correction_T_max 0.9765
_exptl_absorpt_correction_T_min 0.6682
_exptl_absorpt_correction_type multi-scan
_exptl_absorpt_process_details '(Blessing, 1951)'
_exptl_crystal_colour blue
_exptl_crystal_density_diffrn 1.633
_exptl_crystal_density_method 'not measured'
_exptl_crystal_description plate
_exptl_crystal_F_000 1788
_exptl_crystal_size_max 0.55
_exptl_crystal_size_mid 0.20
_exptl_crystal_size_min 0.03
_refine_diff_density_max 0.638
_refine_diff_density_min -0.642
_refine_diff_density_rms 0.067
_refine_ls_extinction_method none
_refine_ls_goodness_of_fit_ref 1.063
_refine_ls_hydrogen_treatment constr
_refine_ls_matrix_type full
_refine_ls_number_parameters 608
_refine_ls_number_reflns 9078
_refine_ls_number_restraints 14
_refine_ls_restrained_S_all 1.069
_refine_ls_R_factor_all 0.0712
_refine_ls_R_factor_gt 0.0591
_refine_ls_shift/su_max 0.022
_refine_ls_shift/su_mean 0.001
_refine_ls_structure_factor_coef Fsqd
_refine_ls_weighting_details 'calc w=1/[\s^2^(Fo^2^)+(0.0584P)^2^+2.5234P] where P=(Fo^2^+2Fc^2^)/3'
_refine_ls_weighting_scheme calc
_refine_ls_wR_factor_gt 0.1452
_refine_ls_wR_factor_ref 0.1536
_reflns_number_gt 7507
_reflns_number_total 9078
_reflns_threshold_expression >2sigma(I)
_cod_data_source_file c0ce00019a.txt
_cod_data_source_block JP130
_cod_depositor_comments
;
The following automatic conversions were performed:

data item '_symmetry_cell_setting' value 'Monoclinic' was changed to
'monoclinic' in accordance with the
/home/saulius/struct/COD-crude-data/automatic-downloads/DataCite-retrospective/RSC/depositions/lib/dictionaries/cif_core.dic
dictionary named 'cif_core.dic' version 2.4.2 last updated on
2011-04-26.

Automatic conversion script
Id: cif_fix_values 6909 2019-04-08 15:41:33Z antanas 
;
_cod_original_sg_symbol_Hall -P2yn
_cod_original_sg_symbol_H-M P2(1)/n
_cod_database_code 7238316

loop_
_symmetry_equiv_pos_as_xyz
'x, y, z'
'-x+1/2, y+1/2, -z+1/2'
'-x, -y, -z'
'x-1/2, -y-1/2, z-1/2'

loop_
_atom_site_label
_atom_site_type_symbol
_atom_site_fract_x
_atom_site_fract_y
_atom_site_fract_z
_atom_site_U_iso_or_equiv
_atom_site_adp_type
_atom_site_occupancy
_atom_site_symmetry_multiplicity
_atom_site_calc_flag
_atom_site_refinement_flags
_atom_site_disorder_assembly
_atom_site_disorder_group
Cu1 Cu 0.34909(4) 0.157731(11) 0.786476(19) 0.03725(11) Uani 1 1 d . . .
N1 N 0.4543(3) 0.21567(8) 0.75105(15) 0.0414(5) Uani 1 1 d . . .
N2 N 0.4242(2) 0.17994(8) 0.90688(13) 0.0363(4) Uani 1 1 d . . .
N3 N 0.2592(3) 0.10931(8) 0.86525(15) 0.0426(5) Uani 1 1 d . . .
C1 C 0.4629(4) 0.23182(12) 0.6656(2) 0.0540(7) Uani 1 1 d . . .
H1A H 0.4204 0.2145 0.6155 0.065 Uiso 1 1 calc R . .
C2 C 0.5314(5) 0.27274(13) 0.6490(2) 0.0634(9) Uani 1 1 d . . .
H2A H 0.5347 0.2833 0.5885 0.076 Uiso 1 1 calc R . .
C3 C 0.5950(5) 0.29798(13) 0.7219(3) 0.0621(9) Uani 1 1 d . . .
H3A H 0.6426 0.3261 0.7122 0.074 Uiso 1 1 calc R . .
C4 C 0.5878(4) 0.28145(12) 0.8100(2) 0.0539(7) Uani 1 1 d . . .
H4A H 0.6302 0.2983 0.8607 0.065 Uiso 1 1 calc R . .
C5 C 0.5188(3) 0.24049(10) 0.82288(18) 0.0404(5) Uani 1 1 d . . .
C6 C 0.5054(3) 0.21871(10) 0.91273(17) 0.0388(5) Uani 1 1 d . . .
C7 C 0.5677(4) 0.23419(12) 0.9980(2) 0.0510(7) Uani 1 1 d . . .
H7A H 0.6279 0.2609 1.0033 0.061 Uiso 1 1 calc R . .
C8 C 0.5391(4) 0.20930(13) 1.0752(2) 0.0567(8) Uani 1 1 d . . .
H8A H 0.5796 0.2194 1.1336 0.068 Uiso 1 1 calc R . .
C9 C 0.4514(4) 0.16966(13) 1.06721(18) 0.0521(7) Uani 1 1 d . . .
H9A H 0.4304 0.1529 1.1195 0.062 Uiso 1 1 calc R . .
C10 C 0.3954(3) 0.15536(10) 0.97969(17) 0.0400(5) Uani 1 1 d . . .
C11 C 0.3035(3) 0.11395(10) 0.95638(17) 0.0412(5) Uani 1 1 d . . .
C12 C 0.2665(4) 0.08156(12) 1.0185(2) 0.0535(7) Uani 1 1 d . . .
H12A H 0.2991 0.0850 1.0812 0.064 Uiso 1 1 calc R . .
C13 C 0.1810(5) 0.04398(13) 0.9879(2) 0.0625(9) Uani 1 1 d . . .
H13A H 0.1541 0.0217 1.0296 0.075 Uiso 1 1 calc R . .
C14 C 0.1358(5) 0.03959(12) 0.8958(2) 0.0602(8) Uani 1 1 d . . .
H14A H 0.0773 0.0143 0.8735 0.072 Uiso 1 1 calc R . .
C15 C 0.1778(4) 0.07301(11) 0.8367(2) 0.0519(7) Uani 1 1 d . . .
H15A H 0.1473 0.0699 0.7736 0.062 Uiso 1 1 calc R . .
N4 N 0.1900(3) 0.15261(8) 0.67385(14) 0.0400(5) Uani 1 1 d . . .
N5 N 0.4728(3) 0.11291(8) 0.70066(14) 0.0399(5) Uani 1 1 d . . .
C16 C 0.0454(3) 0.17234(11) 0.66740(19) 0.0465(6) Uani 1 1 d . . .
H16A H 0.0157 0.1898 0.7169 0.056 Uiso 1 1 calc R . .
C17 C -0.0613(4) 0.16796(13) 0.5908(2) 0.0564(8) Uani 1 1 d . . .
H17A H -0.1626 0.1819 0.5881 0.068 Uiso 1 1 calc R . .
C18 C -0.0158(5) 0.14268(17) 0.5185(2) 0.0752(12) Uani 1 1 d . . .
H18A H -0.0857 0.1393 0.4652 0.090 Uiso 1 1 calc R . .
C19 C 0.1321(5) 0.12235(16) 0.5245(2) 0.0731(12) Uani 1 1 d . . .
H19A H 0.1640 0.1049 0.4755 0.088 Uiso 1 1 calc R . .
C20 C 0.2344(4) 0.12771(11) 0.60390(18) 0.0465(6) Uani 1 1 d . . .
C21 C 0.3938(4) 0.10548(10) 0.61789(18) 0.0456(6) Uani 1 1 d . . .
C22 C 0.4586(5) 0.07840(14) 0.5525(2) 0.0633(9) Uani 1 1 d . . .
H22A H 0.4039 0.0742 0.4943 0.076 Uiso 1 1 calc R . .
C23 C 0.6047(5) 0.05795(15) 0.5748(2) 0.0727(11) Uani 1 1 d . . .
H23A H 0.6507 0.0396 0.5317 0.087 Uiso 1 1 calc R . .
C24 C 0.6831(5) 0.06446(13) 0.6603(2) 0.0611(9) Uani 1 1 d . . .
H24A H 0.7819 0.0503 0.6766 0.073 Uiso 1 1 calc R . .
C25 C 0.6137(3) 0.09237(10) 0.72206(18) 0.0428(6) Uani 1 1 d . . .
C26 C 0.6906(3) 0.10109(10) 0.81625(18) 0.0418(6) Uani 1 1 d . . .
C27 C 0.6739(4) 0.07018(12) 0.8861(2) 0.0555(7) Uani 1 1 d . . .
H27A H 0.6169 0.0432 0.8740 0.067 Uiso 1 1 calc R . .
C28 C 0.7418(6) 0.07936(15) 0.9739(2) 0.0715(11) Uani 1 1 d . . .
H28A H 0.7297 0.0587 1.0215 0.086 Uiso 1 1 calc R . .
C29 C 0.8267(5) 0.11837(15) 0.9920(2) 0.0691(11) Uani 1 1 d . . .
H29A H 0.8733 0.1240 1.0517 0.083 Uiso 1 1 calc R . .
C30 C 0.8437(4) 0.14910(15) 0.9233(3) 0.0657(9) Uani 1 1 d . . .
H30A H 0.9018 0.1758 0.9357 0.079 Uiso 1 1 calc R . .
C31 C 0.7742(4) 0.14030(13) 0.8353(2) 0.0556(7) Uani 1 1 d . . .
H31A H 0.7846 0.1614 0.7883 0.067 Uiso 1 1 calc R . .
P1 P 0.11292(10) 0.05907(3) 0.26930(5) 0.0534(2) Uani 1 1 d . . .
F10 F 0.2325(4) 0.09803(9) 0.2418(2) 0.0958(8) Uani 1 1 d . . .
F11 F -0.0007(4) 0.01877(13) 0.29370(19) 0.1007(9) Uani 1 1 d . . .
F12 F 0.2086(3) 0.02512(8) 0.21033(14) 0.0722(6) Uani 1 1 d . . .
F13 F 0.0187(3) 0.09358(12) 0.32726(17) 0.1047(11) Uani 1 1 d . . .
F14 F 0.2302(3) 0.04710(10) 0.35769(15) 0.0843(8) Uani 1 1 d . . .
F15 F -0.0029(3) 0.07073(10) 0.18145(15) 0.0837(8) Uani 1 1 d . . .
P2 P 0.05754(11) 0.28628(4) 0.88052(6) 0.0604(2) Uani 1 1 d . . .
F20 F -0.0536(13) 0.2509(3) 0.8164(7) 0.159(4) Uani 0.604(12) 1 d P A 1
F21 F 0.1442(14) 0.3207(5) 0.9342(10) 0.199(6) Uani 0.604(12) 1 d PU A 1
F22 F 0.1787(10) 0.2818(7) 0.8046(5) 0.195(7) Uani 0.604(12) 1 d P A 1
F23 F 0.1827(16) 0.2672(6) 0.9605(9) 0.107(5) Uani 0.396(12) 1 d P A 2
F24 F -0.0376(17) 0.3090(7) 0.8022(7) 0.117(7) Uani 0.396(12) 1 d P A 2
F25 F -0.0855(17) 0.2662(5) 0.9309(11) 0.111(6) Uani 0.396(12) 1 d P A 2
F20' F 0.084(3) 0.2453(5) 0.8273(10) 0.153(7) Uani 0.396(12) 1 d P A 2
F21' F 0.059(3) 0.3291(5) 0.9481(12) 0.174(8) Uani 0.396(12) 1 d P A 2
F22' F 0.2149(12) 0.3085(4) 0.8458(10) 0.105(4) Uani 0.396(12) 1 d P A 2
F23' F 0.1457(12) 0.2463(5) 0.9315(11) 0.165(6) Uani 0.604(12) 1 d P A 1
F24' F -0.0500(12) 0.3220(3) 0.8275(8) 0.120(4) Uani 0.604(12) 1 d P A 1
F25' F -0.0778(12) 0.2824(5) 0.9439(5) 0.124(5) Uani 0.604(12) 1 d P A 1
N100 N 0.6079(17) 0.0362(4) 0.2564(15) 0.090(5) Uani 0.67(3) 1 d P B 3
C100 C 0.624(2) 0.0810(7) 0.2980(13) 0.095(4) Uani 0.67(3) 1 d P B 3
H10A H 0.6919 0.0792 0.3549 0.143 Uiso 0.67(3) 1 calc PR B 3
H10B H 0.5183 0.0920 0.3107 0.143 Uiso 0.67(3) 1 calc PR B 3
H10C H 0.6708 0.1014 0.2561 0.143 Uiso 0.67(3) 1 calc PR B 3
O100 O 0.582(2) 0.0310(7) 0.1739(13) 0.151(8) Uani 0.67(3) 1 d P B 3
O101 O 0.6140(19) 0.0070(7) 0.3066(18) 0.207(10) Uani 0.67(3) 1 d PD B 3
C10' C 0.624(4) 0.0729(17) 0.290(4) 0.16(2) Uani 0.33(3) 1 d P B 4
H10D H 0.7101 0.0914 0.2700 0.246 Uiso 0.33(3) 1 calc PR B 4
H10E H 0.6517 0.0620 0.3514 0.246 Uiso 0.33(3) 1 calc PR B 4
H10F H 0.5260 0.0906 0.2886 0.246 Uiso 0.33(3) 1 calc PR B 4
N10' N 0.600(4) 0.038(2) 0.233(3) 0.124(18) Uani 0.33(3) 1 d P B 4
O10' O 0.578(4) 0.054(2) 0.1596(16) 0.21(2) Uani 0.33(3) 1 d P B 4
O11' O 0.623(3) -0.0005(12) 0.262(4) 0.140(13) Uani 0.33(3) 1 d P B 4
O201 O 0.8427(17) -0.0112(9) 0.4575(15) 0.152(18) Uani 0.15 1 d PD C 2
O200 O 0.983(4) -0.0207(9) 0.4726(17) 0.253(14) Uani 0.35 1 d PU . 1

loop_
_atom_site_aniso_label
_atom_site_aniso_U_11
_atom_site_aniso_U_22
_atom_site_aniso_U_33
_atom_site_aniso_U_23
_atom_site_aniso_U_13
_atom_site_aniso_U_12
Cu1 0.04074(18) 0.04470(19) 0.02530(15) -0.00255(11) -0.00319(11) -0.00469(13)
N1 0.0433(12) 0.0459(12) 0.0340(10) 0.0003(9) -0.0036(8) -0.0060(10)
N2 0.0309(10) 0.0483(12) 0.0289(9) -0.0041(8) -0.0020(7) 0.0005(8)
N3 0.0440(12) 0.0485(13) 0.0346(10) 0.0009(9) -0.0003(9) -0.0048(10)
C1 0.0621(19) 0.0617(19) 0.0365(13) 0.0035(12) -0.0050(12) -0.0095(15)
C2 0.073(2) 0.066(2) 0.0494(17) 0.0148(15) -0.0037(15) -0.0162(18)
C3 0.061(2) 0.060(2) 0.065(2) 0.0105(16) 0.0018(15) -0.0183(16)
C4 0.0467(16) 0.0591(19) 0.0548(17) -0.0045(14) -0.0018(13) -0.0142(14)
C5 0.0327(12) 0.0487(15) 0.0388(12) -0.0034(10) -0.0031(9) -0.0013(10)
C6 0.0324(11) 0.0505(14) 0.0330(11) -0.0061(10) -0.0016(9) -0.0013(10)
C7 0.0483(15) 0.0614(19) 0.0416(14) -0.0138(13) -0.0060(11) -0.0070(13)
C8 0.0587(18) 0.077(2) 0.0325(13) -0.0122(13) -0.0067(12) -0.0048(16)
C9 0.0538(17) 0.073(2) 0.0283(12) -0.0038(12) -0.0014(11) -0.0023(15)
C10 0.0356(12) 0.0536(15) 0.0302(11) -0.0017(10) -0.0014(9) 0.0025(11)
C11 0.0388(13) 0.0531(15) 0.0316(11) 0.0000(10) 0.0019(9) 0.0013(11)
C12 0.0582(18) 0.0618(19) 0.0407(14) 0.0083(13) 0.0048(12) -0.0023(15)
C13 0.069(2) 0.063(2) 0.0565(18) 0.0112(15) 0.0119(16) -0.0113(17)
C14 0.067(2) 0.0549(19) 0.0584(18) -0.0021(15) 0.0063(15) -0.0170(16)
C15 0.0616(18) 0.0515(17) 0.0422(14) -0.0042(12) 0.0012(13) -0.0113(14)
N4 0.0385(11) 0.0489(13) 0.0308(10) -0.0007(8) -0.0070(8) -0.0033(9)
N5 0.0430(11) 0.0463(12) 0.0293(9) -0.0032(8) -0.0030(8) 0.0026(9)
C16 0.0419(14) 0.0582(17) 0.0382(13) -0.0001(12) -0.0043(11) 0.0002(12)
C17 0.0436(16) 0.071(2) 0.0518(17) 0.0009(14) -0.0133(13) 0.0040(14)
C18 0.068(2) 0.104(3) 0.0480(18) -0.0171(19) -0.0304(16) 0.015(2)
C19 0.070(2) 0.101(3) 0.0440(16) -0.0274(18) -0.0248(16) 0.020(2)
C20 0.0504(15) 0.0551(16) 0.0317(12) -0.0071(11) -0.0098(10) 0.0005(13)
C21 0.0548(16) 0.0492(16) 0.0315(12) -0.0055(10) -0.0048(11) 0.0039(12)
C22 0.076(2) 0.073(2) 0.0398(15) -0.0166(14) -0.0069(14) 0.0180(18)
C23 0.085(3) 0.082(3) 0.0494(18) -0.0210(17) 0.0000(17) 0.031(2)
C24 0.063(2) 0.067(2) 0.0523(17) -0.0100(15) -0.0004(14) 0.0249(17)
C25 0.0455(14) 0.0456(14) 0.0365(12) 0.0012(10) -0.0009(10) 0.0043(11)
C26 0.0371(13) 0.0487(15) 0.0389(12) -0.0014(11) -0.0014(10) 0.0094(11)
C27 0.067(2) 0.0511(17) 0.0467(16) 0.0048(13) -0.0028(14) 0.0071(15)
C28 0.095(3) 0.071(2) 0.0452(17) 0.0090(16) -0.0092(17) 0.024(2)
C29 0.069(2) 0.083(3) 0.0501(17) -0.0128(17) -0.0208(16) 0.025(2)
C30 0.0498(18) 0.080(3) 0.065(2) -0.0156(18) -0.0123(15) -0.0020(17)
C31 0.0479(16) 0.065(2) 0.0530(17) 0.0009(14) -0.0021(13) -0.0041(14)
P1 0.0487(4) 0.0686(5) 0.0407(4) -0.0144(3) -0.0098(3) 0.0105(4)
F10 0.0865(18) 0.0679(16) 0.131(2) -0.0054(15) -0.0021(17) -0.0057(14)
F11 0.0871(18) 0.136(3) 0.0790(16) 0.0113(16) 0.0053(14) -0.0301(18)
F12 0.0891(16) 0.0745(14) 0.0534(11) -0.0075(10) 0.0085(10) 0.0226(12)
F13 0.0922(18) 0.153(3) 0.0650(13) -0.0495(16) -0.0156(12) 0.0599(19)
F14 0.0844(16) 0.1068(19) 0.0555(11) -0.0243(12) -0.0307(11) 0.0317(14)
F15 0.0837(16) 0.110(2) 0.0525(11) -0.0093(12) -0.0241(11) 0.0283(14)
P2 0.0479(5) 0.0778(6) 0.0552(5) 0.0042(4) 0.0040(4) 0.0054(4)
F20 0.119(7) 0.148(7) 0.204(9) -0.113(6) -0.019(6) 0.013(5)
F21 0.125(7) 0.206(11) 0.246(12) -0.076(8) -0.108(8) -0.044(7)
F22 0.068(5) 0.43(2) 0.087(5) 0.033(8) 0.026(4) 0.060(8)
F23 0.074(6) 0.155(13) 0.085(5) 0.027(6) -0.026(4) -0.001(6)
F24 0.055(4) 0.25(2) 0.045(4) 0.041(6) -0.006(3) 0.014(8)
F25 0.046(4) 0.123(8) 0.160(13) 0.084(9) -0.011(6) -0.020(5)
F20' 0.198(17) 0.133(9) 0.135(10) -0.094(8) 0.056(11) -0.036(11)
F21' 0.230(19) 0.114(9) 0.185(13) -0.055(8) 0.057(13) 0.055(11)
F22' 0.068(5) 0.130(8) 0.120(9) 0.030(7) 0.018(6) -0.028(5)
F23' 0.083(6) 0.177(11) 0.237(15) 0.103(10) 0.024(6) 0.068(7)
F24' 0.073(4) 0.085(4) 0.196(10) 0.069(5) -0.023(6) -0.012(3)
F25' 0.062(4) 0.269(14) 0.043(2) 0.013(5) 0.010(2) 0.017(6)
N100 0.060(5) 0.078(7) 0.136(15) -0.010(6) 0.028(6) -0.010(4)
C100 0.082(8) 0.092(8) 0.111(8) -0.014(8) -0.003(6) 0.009(6)
O100 0.109(9) 0.205(15) 0.143(14) -0.082(13) 0.041(9) -0.051(10)
O101 0.135(9) 0.132(12) 0.37(3) 0.124(15) 0.105(13) 0.032(8)
C10' 0.045(12) 0.15(3) 0.29(5) -0.15(3) -0.026(16) 0.016(12)
N10' 0.041(9) 0.26(6) 0.070(15) 0.016(17) 0.013(7) 0.028(15)
O10' 0.107(16) 0.46(6) 0.060(10) 0.06(2) 0.010(8) 0.08(3)
O11' 0.068(11) 0.105(16) 0.25(4) -0.04(2) 0.040(16) 0.005(9)
O201 0.21(4) 0.12(2) 0.14(3) 0.08(2) 0.13(3) 0.07(3)
O200 0.29(2) 0.28(2) 0.204(19) 0.114(18) 0.089(16) -0.128(19)

loop_
_atom_type_symbol
_atom_type_description
_atom_type_scat_dispersion_real
_atom_type_scat_dispersion_imag
_atom_type_scat_source
C C 0.0033 0.0016 'International Tables Vol C Tables 4.2.6.8 and 6.1.1.4'
H H 0.0000 0.0000 'International Tables Vol C Tables 4.2.6.8 and 6.1.1.4'
N N 0.0061 0.0033 'International Tables Vol C Tables 4.2.6.8 and 6.1.1.4'
O O 0.0106 0.0060 'International Tables Vol C Tables 4.2.6.8 and 6.1.1.4'
F F 0.0171 0.0103 'International Tables Vol C Tables 4.2.6.8 and 6.1.1.4'
P P 0.1023 0.0942 'International Tables Vol C Tables 4.2.6.8 and 6.1.1.4'
Cu Cu 0.3201 1.2651 'International Tables Vol C Tables 4.2.6.8 and 6.1.1.4'

loop_
_geom_angle_atom_site_label_1
_geom_angle_atom_site_label_2
_geom_angle_atom_site_label_3
_geom_angle
N2 Cu1 N1 80.04(9)
N2 Cu1 N3 80.39(10)
N1 Cu1 N3 160.19(9)
N2 Cu1 N4 154.50(10)
N1 Cu1 N4 97.23(9)
N3 Cu1 N4 99.10(9)
N2 Cu1 N5 127.29(9)
N1 Cu1 N5 97.89(10)
N3 Cu1 N5 96.35(10)
N4 Cu1 N5 78.20(9)
C1 N1 C5 118.4(3)
C1 N1 Cu1 126.8(2)
C5 N1 Cu1 114.72(18)
C10 N2 C6 123.2(2)
C10 N2 Cu1 118.30(19)
C6 N2 Cu1 118.49(17)
C15 N3 C11 118.8(3)
C15 N3 Cu1 127.20(19)
C11 N3 Cu1 113.63(19)
N1 C1 C2 122.3(3)
N1 C1 H1A 118.8
C2 C1 H1A 118.8
C1 C2 C3 119.0(3)
C1 C2 H2A 120.5
C3 C2 H2A 120.5
C2 C3 C4 118.9(3)
C2 C3 H3A 120.5
C4 C3 H3A 120.5
C5 C4 C3 119.8(3)
C5 C4 H4A 120.1
C3 C4 H4A 120.1
N1 C5 C4 121.5(3)
N1 C5 C6 113.3(2)
C4 C5 C6 125.3(3)
N2 C6 C7 119.6(3)
N2 C6 C5 113.4(2)
C7 C6 C5 127.0(3)
C8 C7 C6 118.4(3)
C8 C7 H7A 120.8
C6 C7 H7A 120.8
C7 C8 C9 120.7(3)
C7 C8 H8A 119.6
C9 C8 H8A 119.6
C8 C9 C10 118.1(3)
C8 C9 H9A 120.9
C10 C9 H9A 120.9
N2 C10 C9 119.9(3)
N2 C10 C11 113.5(2)
C9 C10 C11 126.6(3)
N3 C11 C12 121.1(3)
N3 C11 C10 113.9(2)
C12 C11 C10 124.9(3)
C11 C12 C13 119.4(3)
C11 C12 H12A 120.3
C13 C12 H12A 120.3
C14 C13 C12 119.2(3)
C14 C13 H13A 120.4
C12 C13 H13A 120.4
C13 C14 C15 118.8(3)
C13 C14 H14A 120.6
C15 C14 H14A 120.6
N3 C15 C14 122.6(3)
N3 C15 H15A 118.7
C14 C15 H15A 118.7
C20 N4 C16 119.6(2)
C20 N4 Cu1 117.07(19)
C16 N4 Cu1 123.34(19)
C25 N5 C21 119.4(2)
C25 N5 Cu1 126.96(17)
C21 N5 Cu1 113.67(19)
N4 C16 C17 122.4(3)
N4 C16 H16A 118.8
C17 C16 H16A 118.8
C18 C17 C16 118.2(3)
C18 C17 H17A 120.9
C16 C17 H17A 120.9
C19 C18 C17 119.8(3)
C19 C18 H18A 120.1
C17 C18 H18A 120.1
C18 C19 C20 119.4(3)
C18 C19 H19A 120.3
C20 C19 H19A 120.3
N4 C20 C19 120.6(3)
N4 C20 C21 116.3(2)
C19 C20 C21 123.1(3)
N5 C21 C22 121.4(3)
N5 C21 C20 114.7(2)
C22 C21 C20 123.9(3)
C23 C22 C21 118.7(3)
C23 C22 H22A 120.7
C21 C22 H22A 120.7
C24 C23 C22 119.9(3)
C24 C23 H23A 120.0
C22 C23 H23A 120.0
C23 C24 C25 118.8(3)
C23 C24 H24A 120.6
C25 C24 H24A 120.6
N5 C25 C24 121.8(3)
N5 C25 C26 116.0(2)
C24 C25 C26 122.2(3)
C31 C26 C27 119.4(3)
C31 C26 C25 120.4(3)
C27 C26 C25 120.1(3)
C28 C27 C26 119.4(3)
C28 C27 H27A 120.3
C26 C27 H27A 120.3
C29 C28 C27 120.7(4)
C29 C28 H28A 119.7
C27 C28 H28A 119.7
C30 C29 C28 120.3(3)
C30 C29 H29A 119.9
C28 C29 H29A 119.9
C29 C30 C31 119.3(4)
C29 C30 H30A 120.3
C31 C30 H30A 120.3
C26 C31 C30 120.9(3)
C26 C31 H31A 119.6
C30 C31 H31A 119.6
F15 P1 F13 89.66(14)
F15 P1 F12 90.04(13)
F13 P1 F12 179.1(2)
F15 P1 F11 90.58(16)
F13 P1 F11 92.0(2)
F12 P1 F11 88.90(17)
F15 P1 F14 179.72(16)
F13 P1 F14 90.62(13)
F12 P1 F14 89.68(13)
F11 P1 F14 89.38(16)
F15 P1 F10 89.48(16)
F13 P1 F10 90.84(19)
F12 P1 F10 88.28(15)
F11 P1 F10 177.18(18)
F14 P1 F10 90.55(17)
F21 P2 F20' 141.2(9)
F21 P2 F24 107.9(9)
F20' P2 F24 93.6(10)
F21 P2 F25' 95.0(7)
F20' P2 F25' 114.3(8)
F24 P2 F25' 97.1(6)
F21 P2 F23' 94.8(7)
F20' P2 F23' 62.2(8)
F24 P2 F23' 155.5(9)
F25' P2 F23' 89.8(6)
F21 P2 F24' 91.8(6)
F20' P2 F24' 114.1(8)
F25' P2 F24' 85.8(7)
F23' P2 F24' 172.4(6)
F21 P2 F22 96.8(8)
F20' P2 F22 54.6(7)
F24 P2 F22 80.3(6)
F25' P2 F22 168.1(8)
F23' P2 F22 88.1(7)
F24' P2 F22 94.9(7)
F21 P2 F25 112.3(9)
F20' P2 F25 95.1(9)
F24 P2 F25 98.8(8)
F23' P2 F25 80.4(7)
F24' P2 F25 93.5(7)
F22 P2 F25 149.3(10)
F21 P2 F22' 59.4(7)
F20' P2 F22' 90.4(7)
F24 P2 F22' 88.3(7)
F25' P2 F22' 154.1(7)
F23' P2 F22' 95.7(6)
F24' P2 F22' 91.0(5)
F25 P2 F22' 170.7(8)
F21 P2 F23 65.7(7)
F20' P2 F23 88.4(9)
F24 P2 F23 170.8(8)
F25' P2 F23 90.2(7)
F24' P2 F23 156.7(7)
F22 P2 F23 93.7(7)
F25 P2 F23 90.0(8)
F22' P2 F23 82.7(8)
F20' P2 F21' 169.8(10)
F24 P2 F21' 95.1(9)
F25' P2 F21' 69.7(8)
F23' P2 F21' 109.4(9)
F24' P2 F21' 74.9(8)
F22 P2 F21' 122.0(10)
F25 P2 F21' 88.8(9)
F22' P2 F21' 84.6(8)
F23 P2 F21' 82.1(9)
F21 P2 F20 174.5(6)
F24 P2 F20 67.3(8)
F25' P2 F20 83.4(5)
F23' P2 F20 90.4(7)
F24' P2 F20 82.9(5)
F22 P2 F20 84.9(6)
F25 P2 F20 66.9(7)
F22' P2 F20 121.8(6)
F23 P2 F20 119.4(7)
F21' P2 F20 146.0(8)
O101 N100 O100 122.5(17)
O101 N100 C100 115(2)
O100 N100 C100 122.0(19)
O10' N10' O11' 134(7)
O10' N10' C10' 105(6)
O11' N10' C10' 120(5)

loop_
_geom_bond_atom_site_label_1
_geom_bond_atom_site_label_2
_geom_bond_distance
_geom_bond_site_symmetry_2
Cu1 N2 1.933(2) .
Cu1 N1 2.020(2) .
Cu1 N3 2.025(2) .
Cu1 N4 2.033(2) .
Cu1 N5 2.151(2) .
N1 C1 1.344(4) .
N1 C5 1.356(3) .
N2 C10 1.328(3) .
N2 C6 1.335(4) .
N3 C15 1.324(4) .
N3 C11 1.359(3) .
C1 C2 1.374(5) .
C1 H1A 0.9400 .
C2 C3 1.374(5) .
C2 H2A 0.9400 .
C3 C4 1.382(5) .
C3 H3A 0.9400 .
C4 C5 1.366(4) .
C4 H4A 0.9400 .
C5 C6 1.476(4) .
C6 C7 1.388(3) .
C7 C8 1.385(5) .
C7 H7A 0.9400 .
C8 C9 1.386(5) .
C8 H8A 0.9400 .
C9 C10 1.391(4) .
C9 H9A 0.9400 .
C10 C11 1.475(4) .
C11 C12 1.375(4) .
C12 C13 1.379(5) .
C12 H12A 0.9400 .
C13 C14 1.373(5) .
C13 H13A 0.9400 .
C14 C15 1.380(5) .
C14 H14A 0.9400 .
C15 H15A 0.9400 .
N4 C20 1.338(4) .
N4 C16 1.339(4) .
N5 C25 1.340(4) .
N5 C21 1.346(3) .
C16 C17 1.378(4) .
C16 H16A 0.9400 .
C17 C18 1.375(5) .
C17 H17A 0.9400 .
C18 C19 1.371(6) .
C18 H18A 0.9400 .
C19 C20 1.391(4) .
C19 H19A 0.9400 .
C20 C21 1.486(4) .
C21 C22 1.392(4) .
C22 C23 1.378(5) .
C22 H22A 0.9400 .
C23 C24 1.373(5) .
C23 H23A 0.9400 .
C24 C25 1.387(4) .
C24 H24A 0.9400 .
C25 C26 1.492(4) .
C26 C31 1.375(5) .
C26 C27 1.389(4) .
C27 C28 1.385(5) .
C27 H27A 0.9400 .
C28 C29 1.372(6) .
C28 H28A 0.9400 .
C29 C30 1.372(6) .
C29 H29A 0.9400 .
C30 C31 1.390(5) .
C30 H30A 0.9400 .
C31 H31A 0.9400 .
P1 F15 1.580(2) .
P1 F13 1.581(2) .
P1 F12 1.585(2) .
P1 F11 1.587(3) .
P1 F14 1.594(2) .
P1 F10 1.601(3) .
P2 F21 1.445(8) .
P2 F20' 1.471(9) .
P2 F24 1.498(11) .
P2 F25' 1.524(8) .
P2 F23' 1.555(9) .
P2 F24' 1.556(9) .
P2 F22 1.568(7) .
P2 F25 1.573(13) .
P2 F22' 1.592(8) .
P2 F23 1.606(11) .
P2 F21' 1.608(13) .
P2 F20 1.643(7) .
N100 O101 1.13(2) .
N100 O100 1.22(2) .
N100 C100 1.46(2) .
C100 H10A 0.9700 .
C100 H10B 0.9700 .
C100 H10C 0.9700 .
C10' N10' 1.32(7) .
C10' H10D 0.9700 .
C10' H10E 0.9700 .
C10' H10F 0.9700 .
N10' O10' 1.18(5) .
N10' O11' 1.23(6) .
O200 O200 1.48(5) 3_756
